data_3000054
loop_
_publ_author_name
'Anatoly Sapozhnikov'
'Ekaterina Kaneva'
'Ludmila Suvorova'
'Valery Levitsky'
'Larisa Ivanova'

_publ_section_title
;
 Sulfhydrylbystrite, Na5K2Ca(Al6Si6O24)(S5)(SH), a new cancrinite-group
 mineral with unusual extra-framework anions
;
_journal_name_full 'To be published in Mineralogical Magazine'
_chemical_formula_sum 'Al6 Ca0.92 Cl1.02 Na7.21 O24 S4.82 Si6'
_symmetry_space_group_name_Hall 'P 3 -2c'
_symmetry_space_group_name_H-M 'P 3 1 c'
_cell_angle_alpha 90
_cell_angle_beta 90
_cell_angle_gamma 120
_cell_length_a 12.8527(6)
_cell_length_b 12.8527(6)
_cell_length_c 10.6907(5)
_cell_measurement_temperature 293
_cell_volume 1529.42(12)
_diffrn_ambient_temperature 293
_diffrn_radiation_type 'Mo K\a'
_diffrn_radiation_wavelength 0.71073
_refine_ls_goodness_of_fit_ref 1.1020
_refine_ls_R_factor_all 0.0318
_refine_ls_R_factor_gt 0.0307
_refine_ls_wR_factor_all 0.0355
_refine_ls_wR_factor_gt 0.0348
_refine_ls_wR_factor_ref 0.0345
_cod_database_code 3000054
_cod_hold_until_date 2016-09-01

loop_
_atom_site_label
_atom_site_fract_x
_atom_site_fract_y
_atom_site_fract_z
? ? ? ?
